data_4002308
loop_
_publ_author_name
'Bliesner, R.'
'Sleight, A.W.'
'Uma, S.'
'Yokochi, A.'

_publ_section_title
;
 Structure of Na Bi3 V2 O10 and implications for ionic conductivity
;
_journal_name_full 'Chemistry of Materials (1,1989-)'
_journal_page_first 3825
_journal_page_last 3826
_journal_volume 13
_journal_year 2001
_chemical_formula_sum 'Bi3.04 Na0.96 O10 V2'
_chemical_name_systematic 'Na0.96 Bi3.04 V2 O10'
_space_group_IT_number 2
_symmetry_space_group_name_Hall '-P 1'
_symmetry_space_group_name_H-M 'P -1'
_cell_angle_alpha 107.66
_cell_angle_beta 112.21
_cell_angle_gamma 95.65
_cell_formula_units_Z 1
_cell_length_a 5.538
_cell_length_b 7.058
_cell_length_c 7.12
_cell_volume 238.238
_citation_journal_id_ASTM CMATEX
_cod_data_source_file Bliesner_CMATEX_2001_948.cif
_cod_data_source_block Bi3.04Na0.96O10V2
_cod_original_cell_volume 238.2376
_cod_database_code 4002308

loop_
_symmetry_equiv_pos_as_xyz
x,y,z
-x,-y,-z

loop_
_atom_site_label
_atom_site_type_symbol
_atom_site_fract_x
_atom_site_fract_y
_atom_site_fract_z
_atom_site_occupancy
_atom_site_U_iso_or_equiv
O4 O-2 0.566 0.895 0.693 1 0.0
O2 O-2 0.147 0.803 0.875 1 0.0
O3 O-2 0.252 0.5 0.527 1 0.0
Bi2 Bi+3 0.3134 0.3822 0.2103 0.523 0.0
O5 O-2 0.38 0.235 0.833 1 0.0
Na1 Na+1 0.3134 0.3822 0.2103 0.476 0.0
Bi1 Bi+3 0.0838 0.7574 0.5283 1 0.0
V1 V+5 0.3446 0.844 0.1446 1 0.0
O1 O-2 0.159 0.69 0.217 1 0.0
